data_4035697
loop_
_publ_author_name
'Octa-Smolin, Frescilia'
'van der Vight, Felix'
'Yadav, Rohan'
'Bhangu, Jasmine'
'Soloviova, Kateryna'
'W\"olper, Christoph'
'Daniliuc, Constantin G.'
'Strassert, Cristian A.'
'Somnitz, Holger'
'Jansen, Georg'
'Niemeyer, Jochen'

_publ_section_title
;
 Synthesis of Furan-Annelated BINOL Derivatives: Acid-Catalyzed
 Cyclization Induces Partial Racemization.
;
_journal_issue 23
_journal_name_full 'The Journal of organic chemistry'
_journal_page_first 14568
_journal_page_last 14587
_journal_paper_doi 10.1021/acs.joc.8b02353
_journal_volume 83
_journal_year 2018
_chemical_formula_sum 'C31 H24 O2'
_chemical_formula_weight 428.50
_space_group_crystal_system triclinic
_space_group_IT_number 2
_space_group_name_Hall '-P 1'
_space_group_name_H-M_alt 'P -1'
_atom_sites_solution_hydrogens mixed
_cell_angle_alpha 87.862(3)
_cell_angle_beta 76.700(3)
_cell_angle_gamma 79.546(3)
_cell_formula_units_Z 4
_cell_length_a 11.5614(5)
_cell_length_b 12.8155(6)
_cell_length_c 16.0415(7)
_cell_measurement_reflns_used 4899
_cell_measurement_temperature 100.(2)
_cell_measurement_theta_max 66.4934
_cell_measurement_theta_min 3.5071
_cell_volume 2274.62(18)
_computing_cell_refinement 'SAINT V8.37A (Bruker AXS Inc., 2015)'
_computing_data_collection 'APEX3 v2016.1-0 (Bruker AXS Inc., 2016)'
_computing_data_reduction 'SAINT V8.37A (Bruker AXS Inc., 2015)'
_computing_molecular_graphics 'APEX3 v2016.1-0 (Bruker AXS Inc., 2016)'
_computing_publication_material 'APEX3 v2016.1-0 (Bruker AXS Inc., 2016)'
_computing_structure_refinement 'SHELXL-2014/7 (Sheldrick, 2014)'
_computing_structure_solution 'SHELXL-2014/7 (Sheldrick, 2014)'
_diffrn_ambient_temperature 100.(2)
_diffrn_detector_area_resol_mean 8.3333
_diffrn_measured_fraction_theta_full 0.987
_diffrn_measured_fraction_theta_max 0.987
_diffrn_measurement_device_type 'Kappa CCD APEXII'
_diffrn_measurement_method 'phi / omega scans'
_diffrn_radiation_monochromator graphite
_diffrn_radiation_type CuK\a
_diffrn_radiation_wavelength 1.54178
_diffrn_reflns_av_R_equivalents 0.0710
_diffrn_reflns_av_unetI/netI 0.0680
_diffrn_reflns_limit_h_max 13
_diffrn_reflns_limit_h_min -12
_diffrn_reflns_limit_k_max 15
_diffrn_reflns_limit_k_min -15
_diffrn_reflns_limit_l_max 19
_diffrn_reflns_limit_l_min -19
_diffrn_reflns_number 32752
_diffrn_reflns_theta_full 66.73
_diffrn_reflns_theta_max 66.73
_diffrn_reflns_theta_min 3.99
_diffrn_source 'fine-focus sealed tube'
_diffrn_source_type 'fine-focus sealed tube'
_exptl_absorpt_coefficient_mu 0.600
_exptl_absorpt_correction_T_max 0.99
_exptl_absorpt_correction_T_min 0.82
_exptl_absorpt_correction_type multi-scan
_exptl_absorpt_process_details
;
Bruker AXS (2014). SADABS, Version 2014/5, Bruker AXS Inc., Madison, Wisconsin,
USA.
;
_exptl_crystal_colour colourless
_exptl_crystal_density_diffrn 1.251
_exptl_crystal_density_method 'not measured'
_exptl_crystal_description plate
_exptl_crystal_F_000 904
_exptl_crystal_size_max 0.180
_exptl_crystal_size_mid 0.120
_exptl_crystal_size_min 0.020
_refine_diff_density_max 0.483
_refine_diff_density_min -0.289
_refine_ls_extinction_method none
_refine_ls_goodness_of_fit_ref 1.048
_refine_ls_hydrogen_treatment mixed
_refine_ls_matrix_type full
_refine_ls_number_parameters 603
_refine_ls_number_reflns 7953
_refine_ls_number_restraints 38
_refine_ls_restrained_S_all 1.052
_refine_ls_R_factor_all 0.0982
_refine_ls_R_factor_gt 0.0658
_refine_ls_shift/su_max 0.000
_refine_ls_shift/su_mean 0.000
_refine_ls_structure_factor_coef Fsqd
_refine_ls_weighting_details 'w=1/[\s^2^(Fo^2^)+(0.0956P)^2^+0.7555P] where P=(Fo^2^+2Fc^2^)/3'
_refine_ls_weighting_scheme calc
_refine_ls_wR_factor_gt 0.1722
_refine_ls_wR_factor_ref 0.1943
_reflns_number_gt 5337
_reflns_number_total 7953
_reflns_threshold_expression 'I > 2\s(I)'
_cod_data_source_file jo8b02353_si_001.cif
_cod_data_source_block dan8913
_cod_database_code 4035697

loop_
_space_group_symop_operation_xyz
'x, y, z'
'-x, -y, -z'

loop_
_atom_site_type_symbol
_atom_site_label
_atom_site_fract_x
_atom_site_fract_y
_atom_site_fract_z
_atom_site_U_iso_or_equiv
_atom_site_adp_type
_atom_site_calc_flag
_atom_site_refinement_flags_adp
_atom_site_refinement_flags_posn
_atom_site_occupancy
O O1A 0.82260(19) 0.38723(15) 0.69131(12) 0.0372(5) Uani d . . 1
O O2A 0.6295(2) 0.52746(19) 0.90018(17) 0.0635(7) Uani d . D 1
H H2A 0.659(5) 0.567(4) 0.854(3) 0.15(2) Uiso d . D 1
C C1A 0.8183(3) 0.4041(2) 0.86982(18) 0.0394(7) Uani d . . 1
C C2A 0.6988(3) 0.4317(2) 0.9107(2) 0.0482(8) Uani d . . 1
C C3A 0.6392(3) 0.3616(3) 0.9684(2) 0.0539(9) Uani d . . 1
H H3A 0.5579 0.3836 0.9986 0.065 Uiso calc U R 1
C C4A 0.6994(3) 0.2621(3) 0.9803(2) 0.0474(8) Uani d . . 1
H H4A 0.6579 0.2142 1.017 0.057 Uiso calc U R 1
C C5A 0.8217(3) 0.2290(2) 0.93944(18) 0.0410(7) Uani d . . 1
C C6A 0.8850(3) 0.1281(2) 0.9510(2) 0.0475(8) Uani d . . 1
H H6A 0.8446 0.0797 0.9879 0.057 Uiso calc U R 1
C C7A 1.0028(3) 0.0969(3) 0.9112(2) 0.0534(9) Uani d . . 1
H H7A 1.0433 0.0272 0.9194 0.064 Uiso calc U R 1
C C8A 1.0646(3) 0.1684(3) 0.8577(2) 0.0541(9) Uani d . . 1
H H8A 1.1475 0.1471 0.8308 0.065 Uiso calc U R 1
C C9A 1.0063(3) 0.2682(2) 0.84402(19) 0.0424(7) Uani d . . 1
H H9A 1.0492 0.3155 0.8077 0.051 Uiso calc U R 1
C C10A 0.8822(3) 0.3021(2) 0.88343(18) 0.0386(7) Uani d . . 1
C C11A 0.8750(3) 0.4767(2) 0.80397(18) 0.0389(7) Uani d . . 1
C C12A 0.8693(3) 0.4657(2) 0.72036(17) 0.0342(6) Uani d . . 1
C C13A 0.9043(3) 0.5366(2) 0.65323(17) 0.0345(6) Uani d . . 1
C C14A 0.9511(3) 0.6224(2) 0.67181(18) 0.0367(7) Uani d . . 1
H H14A 0.9751 0.6714 0.6282 0.044 Uiso calc U R 1
C C15A 0.9631(3) 0.6369(2) 0.75636(19) 0.0375(7) Uani d . . 1
C C16A 1.0080(3) 0.7250(2) 0.7782(2) 0.0427(7) Uani d . . 1
H H16A 1.0318 0.7748 0.7352 0.051 Uiso calc U R 1
C C17A 1.0181(3) 0.7403(3) 0.8598(2) 0.0495(8) Uani d . . 1
H H17A 1.0489 0.8001 0.8728 0.059 Uiso calc U R 1
C C18A 0.9829(3) 0.6678(3) 0.9249(2) 0.0516(8) Uani d . . 1
H H18A 0.9909 0.6783 0.9815 0.062 Uiso calc U R 1
C C19A 0.9375(3) 0.5825(3) 0.9067(2) 0.0456(8) Uani d . . 1
H H19A 0.9136 0.5346 0.9512 0.055 Uiso calc U R 1
C C20A 0.9250(3) 0.5634(2) 0.82294(19) 0.0392(7) Uani d . . 1
C C21A 0.8734(3) 0.4964(2) 0.58012(18) 0.0358(6) Uani d . . 1
H H21A 0.8844 0.5266 0.5245 0.043 Uiso calc U R 1
C C22A 0.8259(3) 0.4081(2) 0.60469(17) 0.0343(6) Uani d . . 1
C C23A 0.7813(3) 0.3319(2) 0.56199(18) 0.0359(6) Uani d . . 1
C C24A 0.7459(3) 0.2421(2) 0.6056(2) 0.0414(7) Uani d . . 1
H H24A 0.7504 0.2315 0.6638 0.05 Uiso calc U R 1
C C25A 0.7045(3) 0.1690(3) 0.5644(2) 0.0486(8) Uani d . . 1
H H25A 0.6826 0.1074 0.5941 0.058 Uiso calc U R 1
C C26A 0.6944(3) 0.1842(3) 0.4799(2) 0.0511(8) Uani d . . 1
H H26A 0.6647 0.1339 0.4522 0.061 Uiso calc U R 1
C C27A 0.7280(3) 0.2735(3) 0.4366(2) 0.0481(8) Uani d . . 1
H H27A 0.7217 0.2843 0.3788 0.058 Uiso calc U R 1
C C28A 0.7705(3) 0.3466(2) 0.47696(19) 0.0400(7) Uani d . . 1
H H28A 0.7927 0.4077 0.4468 0.048 Uiso calc U R 1
O O1B 0.68113(17) 0.72091(14) 0.52111(12) 0.0352(5) Uani d . . 1
O O2B 0.6668(2) 0.67475(17) 0.76633(14) 0.0480(6) Uani d . D 1
H H2B 0.729(3) 0.678(3) 0.7246(18) 0.064(12) Uiso d . D 1
C C1B 0.5810(3) 0.8229(2) 0.68967(16) 0.0307(6) Uani d . . 1
C C2B 0.5696(3) 0.7457(2) 0.75129(17) 0.0355(6) Uani d . . 1
C C3B 0.4566(3) 0.7342(2) 0.80360(17) 0.0362(7) Uani d . . 1
H H3B 0.4515 0.6799 0.8455 0.043 Uiso calc U R 1
C C4B 0.3552(3) 0.8010(2) 0.79388(17) 0.0355(6) Uani d . . 1
H H4B 0.2792 0.7921 0.8287 0.043 Uiso calc U R 1
C C5B 0.3605(3) 0.8837(2) 0.73280(17) 0.0323(6) Uani d . . 1
C C6B 0.2567(3) 0.9565(2) 0.72317(19) 0.0391(7) Uani d . . 1
H H6B 0.1799 0.9486 0.7572 0.047 Uiso calc U R 1
C C7B 0.2648(3) 1.0381(2) 0.66578(19) 0.0426(7) Uani d . . 1
H H7B 0.1944 1.0869 0.6609 0.051 Uiso calc U R 1
C C8B 0.3783(3) 1.0494(2) 0.61390(18) 0.0391(7) Uani d . . 1
H H8B 0.384 1.1064 0.5744 0.047 Uiso calc U R 1
C C9B 0.4802(3) 0.9788(2) 0.62006(17) 0.0332(6) Uani d . . 1
H H9B 0.5556 0.9864 0.5836 0.04 Uiso calc U R 1
C C10B 0.4751(3) 0.8947(2) 0.67996(16) 0.0302(6) Uani d . . 1
C C11B 0.7023(3) 0.8315(2) 0.63488(17) 0.0331(6) Uani d . . 1
C C12B 0.7434(3) 0.7816(2) 0.55663(17) 0.0336(6) Uani d . . 1
C C13B 0.8578(3) 0.7859(2) 0.50067(17) 0.0358(7) Uani d . . 1
C C14B 0.9330(3) 0.8447(2) 0.52434(18) 0.0383(7) Uani d . . 1
H H14B 1.0096 0.8486 0.488 0.046 Uiso calc U R 1
C C15B 0.8950(3) 0.8999(2) 0.60395(19) 0.0378(7) Uani d . . 1
C C16B 0.9691(3) 0.9631(2) 0.6306(2) 0.0431(7) Uani d . . 1
H H16B 1.0462 0.9674 0.5952 0.052 Uiso calc U R 1
C C17B 0.9313(3) 1.0176(2) 0.7063(2) 0.0457(8) Uani d . . 1
H H17B 0.9816 1.0603 0.7225 0.055 Uiso calc U R 1
C C18B 0.8187(3) 1.0111(2) 0.7602(2) 0.0450(7) Uani d . . 1
H H18B 0.7933 1.0496 0.8127 0.054 Uiso calc U R 1
C C19B 0.7455(3) 0.9501(2) 0.73816(19) 0.0392(7) Uani d . . 1
H H19B 0.6701 0.9459 0.7759 0.047 Uiso calc U R 1
C C20B 0.7798(3) 0.8926(2) 0.65976(18) 0.0358(6) Uani d . . 1
C C21B 0.8608(3) 0.7230(2) 0.42756(18) 0.0378(7) Uani d . . 1
H H21B 0.9253 0.7095 0.3783 0.045 Uiso calc U R 1
C C22B 0.7549(3) 0.6862(2) 0.44158(17) 0.0364(7) Uani d . . 1
C C23B 0.7045(3) 0.6209(2) 0.39224(19) 0.0395(7) Uani d . . 1
C C24B 0.5852(3) 0.6058(3) 0.4185(2) 0.0509(8) Uani d . . 1
H H24B 0.5352 0.6385 0.4697 0.061 Uiso calc U R 1
C C25B 0.5396(4) 0.5436(3) 0.3703(3) 0.0626(10) Uani d . . 1
H H25B 0.4581 0.5339 0.3884 0.075 Uiso calc U R 1
C C26B 0.6115(4) 0.4949(3) 0.2957(3) 0.0608(10) Uani d . . 1
H H26B 0.5791 0.4525 0.2628 0.073 Uiso calc U R 1
C C27B 0.7305(3) 0.5084(3) 0.2694(2) 0.0519(9) Uani d . . 1
H H27B 0.78 0.4751 0.2183 0.062 Uiso calc U R 1
C C28B 0.7774(3) 0.5700(2) 0.31740(19) 0.0438(8) Uani d . . 1
H H28B 0.8595 0.5781 0.2997 0.053 Uiso calc U R 1
C C31 0.4509(5) 0.2475(4) 0.8450(3) 0.0914(15) Uani d U . 1
H H31A 0.4445 0.2952 0.7957 0.11 Uiso calc U R 1
H H31B 0.5317 0.2448 0.8568 0.11 Uiso calc U R 1
C C32 0.3532(5) 0.2917(4) 0.9238(3) 0.0997(16) Uani d U . 1
H H32A 0.3682 0.3611 0.9399 0.12 Uiso calc U R 1
H H32B 0.2732 0.3034 0.9093 0.12 Uiso calc U R 1
C C33 0.3519(5) 0.2166(4) 0.9998(3) 0.0926(15) Uani d U . 1
H H33A 0.4287 0.2104 1.0186 0.111 Uiso calc U R 1
H H33B 0.2849 0.2453 1.0483 0.111 Uiso calc U R 1
C C34 0.3362(5) 0.1092(4) 0.9751(3) 0.0930(15) Uani d U . 1
H H34A 0.2562 0.1149 0.9612 0.112 Uiso calc U R 1
H H34B 0.3384 0.0605 1.0243 0.112 Uiso calc U R 1
C C35 0.4345(6) 0.0630(4) 0.8980(4) 0.1053(18) Uani d U . 1
H H35A 0.514 0.0506 0.9135 0.126 Uiso calc U R 1
H H35B 0.4189 -0.006 0.8818 0.126 Uiso calc U R 1
C C36 0.4371(4) 0.1382(4) 0.8230(3) 0.0763(12) Uani d U . 1
H H36A 0.505 0.1092 0.7752 0.092 Uiso calc U R 1
H H36B 0.3613 0.143 0.8032 0.092 Uiso calc U R 1

loop_
_atom_site_aniso_label
_atom_site_aniso_U_11
_atom_site_aniso_U_22
_atom_site_aniso_U_33
_atom_site_aniso_U_12
_atom_site_aniso_U_13
_atom_site_aniso_U_23
O1A 0.0436(12) 0.0355(10) 0.0295(10) -0.0068(9) -0.0038(9) 0.0090(8)
O2A 0.0507(16) 0.0531(14) 0.0642(16) 0.0138(11) 0.0110(12) 0.0240(12)
C1A 0.0406(18) 0.0404(16) 0.0334(15) -0.0031(13) -0.0050(13) 0.0069(12)
C2A 0.048(2) 0.0408(17) 0.0430(17) 0.0056(14) 0.0029(15) 0.0151(13)
C3A 0.043(2) 0.057(2) 0.0490(19) 0.0014(16) 0.0056(15) 0.0160(15)
C4A 0.049(2) 0.0462(18) 0.0408(17) -0.0067(15) -0.0018(15) 0.0131(13)
C5A 0.051(2) 0.0403(16) 0.0286(14) -0.0058(14) -0.0042(13) 0.0036(12)
C6A 0.060(2) 0.0393(17) 0.0383(17) -0.0045(15) -0.0047(15) 0.0057(13)
C7A 0.064(2) 0.0381(17) 0.0484(19) 0.0054(16) -0.0053(17) 0.0089(14)
C8A 0.053(2) 0.0458(19) 0.053(2) 0.0067(16) -0.0040(16) 0.0068(15)
C9A 0.051(2) 0.0322(15) 0.0392(16) 0.0006(13) -0.0074(14) 0.0055(12)
C10A 0.0444(19) 0.0387(15) 0.0296(14) -0.0039(13) -0.0047(13) 0.0006(11)
C11A 0.0389(18) 0.0372(16) 0.0360(16) -0.0044(13) -0.0019(13) 0.0073(12)
C12A 0.0324(16) 0.0318(14) 0.0342(15) -0.0028(12) -0.0020(12) 0.0060(11)
C13A 0.0305(16) 0.0337(14) 0.0332(15) 0.0020(12) -0.0024(12) 0.0080(11)
C14A 0.0299(16) 0.0343(15) 0.0392(16) 0.0011(12) -0.0014(12) 0.0095(12)
C15A 0.0307(16) 0.0329(15) 0.0441(16) -0.0008(12) -0.0034(13) 0.0060(12)
C16A 0.0329(17) 0.0390(16) 0.0518(19) -0.0039(13) -0.0033(14) 0.0041(13)
C17A 0.043(2) 0.0436(18) 0.061(2) -0.0061(15) -0.0110(16) -0.0026(15)
C18A 0.050(2) 0.055(2) 0.0495(19) -0.0078(16) -0.0113(16) -0.0043(15)
C19A 0.045(2) 0.0504(18) 0.0385(17) -0.0051(15) -0.0069(14) 0.0042(13)
C20A 0.0336(17) 0.0391(16) 0.0394(16) -0.0003(13) -0.0028(13) 0.0054(12)
C21A 0.0308(16) 0.0355(15) 0.0335(15) 0.0012(12) 0.0007(12) 0.0106(11)
C22A 0.0351(16) 0.0333(14) 0.0286(14) 0.0001(12) -0.0012(12) 0.0087(11)
C23A 0.0306(16) 0.0361(15) 0.0335(15) 0.0040(12) -0.0011(12) 0.0062(11)
C24A 0.0415(18) 0.0395(16) 0.0418(16) -0.0051(13) -0.0093(14) 0.0079(13)
C25A 0.044(2) 0.0415(17) 0.059(2) -0.0067(15) -0.0127(16) 0.0088(15)
C26A 0.048(2) 0.0463(18) 0.057(2) -0.0016(15) -0.0139(17) -0.0040(15)
C27A 0.047(2) 0.0531(19) 0.0372(17) 0.0031(15) -0.0046(14) -0.0028(14)
C28A 0.0388(18) 0.0377(16) 0.0372(16) 0.0013(13) -0.0029(13) 0.0045(12)
O1B 0.0328(11) 0.0353(10) 0.0309(10) 0.0023(8) -0.0008(8) 0.0044(8)
O2B 0.0334(13) 0.0481(12) 0.0467(13) 0.0116(10) 0.0045(10) 0.0222(10)
C1B 0.0304(15) 0.0303(13) 0.0282(13) -0.0014(11) -0.0036(11) 0.0029(10)
C2B 0.0322(16) 0.0340(14) 0.0333(15) 0.0052(12) -0.0030(12) 0.0058(11)
C3B 0.0366(17) 0.0361(15) 0.0304(14) -0.0022(12) -0.0012(12) 0.0093(11)
C4B 0.0307(16) 0.0377(15) 0.0325(14) -0.0018(12) -0.0001(12) 0.0058(11)
C5B 0.0289(15) 0.0347(14) 0.0301(14) -0.0003(11) -0.0047(11) 0.0034(11)
C6B 0.0301(16) 0.0424(16) 0.0392(16) -0.0008(13) -0.0019(13) 0.0070(12)
C7B 0.0338(17) 0.0441(17) 0.0429(17) 0.0047(13) -0.0054(13) 0.0104(13)
C8B 0.0416(18) 0.0358(15) 0.0359(15) -0.0009(13) -0.0071(13) 0.0124(12)
C9B 0.0328(16) 0.0343(14) 0.0291(14) -0.0019(12) -0.0041(12) 0.0058(11)
C10B 0.0316(15) 0.0286(13) 0.0277(13) -0.0009(11) -0.0051(11) 0.0003(10)
C11B 0.0308(16) 0.0311(14) 0.0313(14) 0.0032(11) -0.0032(12) 0.0091(11)
C12B 0.0312(16) 0.0321(14) 0.0322(14) 0.0004(12) -0.0031(12) 0.0109(11)
C13B 0.0346(17) 0.0340(15) 0.0305(14) 0.0053(12) -0.0011(12) 0.0118(11)
C14B 0.0319(17) 0.0390(15) 0.0377(16) 0.0011(13) -0.0028(13) 0.0136(12)
C15B 0.0303(16) 0.0352(15) 0.0430(16) -0.0005(12) -0.0051(13) 0.0154(12)
C16B 0.0354(18) 0.0412(16) 0.0506(19) -0.0051(13) -0.0089(14) 0.0146(14)
C17B 0.0388(19) 0.0409(17) 0.058(2) -0.0061(14) -0.0143(15) 0.0105(14)
C18B 0.0433(19) 0.0427(17) 0.0489(18) -0.0051(14) -0.0130(15) 0.0032(13)
C19B 0.0323(17) 0.0415(16) 0.0392(16) -0.0009(13) -0.0042(13) 0.0070(12)
C20B 0.0339(17) 0.0335(14) 0.0360(15) -0.0012(12) -0.0051(12) 0.0101(11)
C21B 0.0364(17) 0.0352(15) 0.0316(14) 0.0063(12) 0.0012(12) 0.0114(11)
C22B 0.0379(17) 0.0316(14) 0.0310(14) 0.0073(12) -0.0018(12) 0.0090(11)
C23B 0.0396(18) 0.0350(15) 0.0368(15) 0.0058(13) -0.0050(13) 0.0054(12)
C24B 0.042(2) 0.0474(18) 0.056(2) 0.0044(15) -0.0037(16) -0.0116(15)
C25B 0.045(2) 0.059(2) 0.077(3) 0.0036(17) -0.0091(19) -0.0162(19)
C26B 0.058(3) 0.053(2) 0.070(2) 0.0021(18) -0.018(2) -0.0152(18)
C27B 0.056(2) 0.0458(18) 0.0446(18) 0.0082(16) -0.0056(16) -0.0008(14)
C28B 0.048(2) 0.0376(16) 0.0377(16) 0.0045(14) -0.0031(14) 0.0058(12)
C31 0.082(3) 0.094(3) 0.093(3) -0.002(3) -0.020(3) -0.006(3)
C32 0.098(4) 0.100(3) 0.092(3) 0.007(3) -0.021(3) -0.013(3)
C33 0.072(3) 0.110(4) 0.090(3) 0.006(3) -0.021(3) -0.020(3)
C34 0.085(3) 0.113(4) 0.087(3) -0.027(3) -0.024(3) 0.006(3)
C35 0.125(4) 0.096(3) 0.098(4) -0.008(3) -0.037(3) -0.019(3)
C36 0.073(3) 0.087(3) 0.069(3) -0.008(2) -0.020(2) -0.010(2)

loop_
_atom_type_symbol
_atom_type_description
_atom_type_scat_dispersion_real
_atom_type_scat_dispersion_imag
_atom_type_scat_source
C C 0.0181 0.0091 'International Tables Vol C Tables 4.2.6.8 and 6.1.1.4'
H H 0.0000 0.0000 'International Tables Vol C Tables 4.2.6.8 and 6.1.1.4'
O O 0.0492 0.0322 'International Tables Vol C Tables 4.2.6.8 and 6.1.1.4'

loop_
_geom_angle_atom_site_label_1
_geom_angle_atom_site_label_2
_geom_angle_atom_site_label_3
_geom_angle
C12A O1A C22A 106.5(2)
C2A O2A H2A 116.(4)
C2A C1A C10A 119.3(3)
C2A C1A C11A 119.6(3)
C10A C1A C11A 120.7(3)
O2A C2A C1A 123.4(3)
O2A C2A C3A 115.3(3)
C1A C2A C3A 121.4(3)
C4A C3A C2A 119.6(3)
C4A C3A H3A 120.2
C2A C3A H3A 120.2
C3A C4A C5A 121.4(3)
C3A C4A H4A 119.3
C5A C4A H4A 119.3
C6A C5A C4A 122.4(3)
C6A C5A C10A 119.2(3)
C4A C5A C10A 118.3(3)
C7A C6A C5A 121.9(3)
C7A C6A H6A 119.0
C5A C6A H6A 119.0
C6A C7A C8A 119.7(3)
C6A C7A H7A 120.1
C8A C7A H7A 120.1
C9A C8A C7A 120.6(3)
C9A C8A H8A 119.7
C7A C8A H8A 119.7
C8A C9A C10A 120.9(3)
C8A C9A H9A 119.6
C10A C9A H9A 119.6
C1A C10A C9A 122.5(3)
C1A C10A C5A 119.8(3)
C9A C10A C5A 117.7(3)
C12A C11A C20A 116.7(3)
C12A C11A C1A 118.8(3)
C20A C11A C1A 124.3(3)
O1A C12A C11A 124.2(2)
O1A C12A C13A 110.5(2)
C11A C12A C13A 125.2(3)
C14A C13A C12A 118.3(3)
C14A C13A C21A 137.1(3)
C12A C13A C21A 104.6(2)
C13A C14A C15A 119.6(3)
C13A C14A H14A 120.2
C15A C14A H14A 120.2
C16A C15A C14A 121.2(3)
C16A C15A C20A 118.5(3)
C14A C15A C20A 120.3(3)
C17A C16A C15A 121.5(3)
C17A C16A H16A 119.3
C15A C16A H16A 119.3
C16A C17A C18A 120.4(3)
C16A C17A H17A 119.8
C18A C17A H17A 119.8
C19A C18A C17A 119.9(3)
C19A C18A H18A 120.0
C17A C18A H18A 120.0
C18A C19A C20A 121.8(3)
C18A C19A H19A 119.1
C20A C19A H19A 119.1
C11A C20A C19A 122.1(3)
C11A C20A C15A 120.0(3)
C19A C20A C15A 117.9(3)
C22A C21A C13A 107.9(2)
C22A C21A H21A 126.0
C13A C21A H21A 126.0
C21A C22A O1A 110.5(2)
C21A C22A C23A 134.8(3)
O1A C22A C23A 114.7(2)
C24A C23A C28A 118.4(3)
C24A C23A C22A 120.4(3)
C28A C23A C22A 121.2(3)
C25A C24A C23A 120.3(3)
C25A C24A H24A 119.9
C23A C24A H24A 119.9
C24A C25A C26A 120.8(3)
C24A C25A H25A 119.6
C26A C25A H25A 119.6
C27A C26A C25A 119.3(3)
C27A C26A H26A 120.3
C25A C26A H26A 120.3
C28A C27A C26A 120.3(3)
C28A C27A H27A 119.8
C26A C27A H27A 119.8
C27A C28A C23A 120.8(3)
C27A C28A H28A 119.6
C23A C28A H28A 119.6
C12B O1B C22B 106.5(2)
C2B O2B H2B 109.(3)
C2B C1B C10B 118.6(3)
C2B C1B C11B 120.3(2)
C10B C1B C11B 121.1(2)
O2B C2B C1B 122.6(3)
O2B C2B C3B 115.4(2)
C1B C2B C3B 122.0(3)
C4B C3B C2B 119.8(2)
C4B C3B H3B 120.1
C2B C3B H3B 120.1
C3B C4B C5B 121.2(3)
C3B C4B H4B 119.4
C5B C4B H4B 119.4
C6B C5B C4B 122.4(3)
C6B C5B C10B 118.9(2)
C4B C5B C10B 118.7(2)
C7B C6B C5B 121.3(3)
C7B C6B H6B 119.4
C5B C6B H6B 119.4
C6B C7B C8B 119.8(3)
C6B C7B H7B 120.1
C8B C7B H7B 120.1
C9B C8B C7B 120.5(3)
C9B C8B H8B 119.8
C7B C8B H8B 119.8
C8B C9B C10B 121.1(3)
C8B C9B H9B 119.5
C10B C9B H9B 119.5
C9B C10B C5B 118.4(2)
C9B C10B C1B 121.9(3)
C5B C10B C1B 119.7(2)
C12B C11B C20B 116.6(3)
C12B C11B C1B 121.1(3)
C20B C11B C1B 122.2(2)
O1B C12B C11B 125.2(3)
O1B C12B C13B 110.3(2)
C11B C12B C13B 124.5(3)
C14B C13B C12B 119.1(3)
C14B C13B C21B 136.2(3)
C12B C13B C21B 104.7(3)
C13B C14B C15B 119.2(3)
C13B C14B H14B 120.4
C15B C14B H14B 120.4
C16B C15B C14B 121.2(3)
C16B C15B C20B 118.4(3)
C14B C15B C20B 120.4(3)
C17B C16B C15B 121.0(3)
C17B C16B H16B 119.5
C15B C16B H16B 119.5
C16B C17B C18B 120.5(3)
C16B C17B H17B 119.7
C18B C17B H17B 119.7
C19B C18B C17B 120.6(3)
C19B C18B H18B 119.7
C17B C18B H18B 119.7
C18B C19B C20B 121.2(3)
C18B C19B H19B 119.4
C20B C19B H19B 119.4
C19B C20B C11B 121.6(3)
C19B C20B C15B 118.2(3)
C11B C20B C15B 120.1(3)
C22B C21B C13B 107.8(3)
C22B C21B H21B 126.1
C13B C21B H21B 126.1
C21B C22B O1B 110.8(3)
C21B C22B C23B 133.8(3)
O1B C22B C23B 115.4(3)
C24B C23B C28B 119.0(3)
C24B C23B C22B 121.3(3)
C28B C23B C22B 119.7(3)
C25B C24B C23B 120.0(3)
C25B C24B H24B 120.0
C23B C24B H24B 120.0
C24B C25B C26B 120.7(4)
C24B C25B H25B 119.6
C26B C25B H25B 119.6
C27B C26B C25B 119.8(4)
C27B C26B H26B 120.1
C25B C26B H26B 120.1
C28B C27B C26B 120.0(3)
C28B C27B H27B 120.0
C26B C27B H27B 120.0
C27B C28B C23B 120.4(3)
C27B C28B H28B 119.8
C23B C28B H28B 119.8
C36 C31 C32 110.8(5)
C36 C31 H31A 109.5
C32 C31 H31A 109.5
C36 C31 H31B 109.5
C32 C31 H31B 109.5
H31A C31 H31B 108.1
C33 C32 C31 111.8(4)
C33 C32 H32A 109.3
C31 C32 H32A 109.3
C33 C32 H32B 109.3
C31 C32 H32B 109.3
H32A C32 H32B 107.9
C34 C33 C32 110.0(4)
C34 C33 H33A 109.7
C32 C33 H33A 109.7
C34 C33 H33B 109.7
C32 C33 H33B 109.7
H33A C33 H33B 108.2
C33 C34 C35 111.9(5)
C33 C34 H34A 109.2
C35 C34 H34A 109.2
C33 C34 H34B 109.2
C35 C34 H34B 109.2
H34A C34 H34B 107.9
C36 C35 C34 110.4(5)
C36 C35 H35A 109.6
C34 C35 H35A 109.6
C36 C35 H35B 109.6
C34 C35 H35B 109.6
H35A C35 H35B 108.1
C31 C36 C35 112.6(4)
C31 C36 H36A 109.1
C35 C36 H36A 109.1
C31 C36 H36B 109.1
C35 C36 H36B 109.1
H36A C36 H36B 107.8

loop_
_geom_bond_atom_site_label_1
_geom_bond_atom_site_label_2
_geom_bond_distance
O1A C12A 1.367(3)
O1A C22A 1.398(3)
O2A C2A 1.366(4)
O2A H2A 0.92(2)
C1A C2A 1.374(4)
C1A C10A 1.416(4)
C1A C11A 1.497(4)
C2A C3A 1.417(4)
C3A C4A 1.367(4)
C3A H3A 0.95
C4A C5A 1.409(5)
C4A H4A 0.95
C5A C6A 1.395(4)
C5A C10A 1.435(4)
C6A C7A 1.357(5)
C6A H6A 0.95
C7A C8A 1.408(5)
C7A H7A 0.95
C8A C9A 1.369(4)
C8A H8A 0.95
C9A C10A 1.422(4)
C9A H9A 0.95
C11A C12A 1.371(4)
C11A C20A 1.415(4)
C12A C13A 1.418(4)
C13A C14A 1.379(4)
C13A C21A 1.440(4)
C14A C15A 1.417(4)
C14A H14A 0.95
C15A C16A 1.412(4)
C15A C20A 1.442(4)
C16A C17A 1.364(5)
C16A H16A 0.95
C17A C18A 1.411(5)
C17A H17A 0.95
C18A C19A 1.363(5)
C18A H18A 0.95
C19A C20A 1.418(4)
C19A H19A 0.95
C21A C22A 1.353(4)
C21A H21A 0.95
C22A C23A 1.443(4)
C23A C24A 1.401(4)
C23A C28A 1.401(4)
C24A C25A 1.378(5)
C24A H24A 0.95
C25A C26A 1.391(5)
C25A H25A 0.95
C26A C27A 1.386(5)
C26A H26A 0.95
C27A C28A 1.377(4)
C27A H27A 0.95
C28A H28A 0.95
O1B C12B 1.368(4)
O1B C22B 1.399(3)
O2B C2B 1.373(3)
O2B H2B 0.865(19)
C1B C2B 1.374(4)
C1B C10B 1.427(4)
C1B C11B 1.494(4)
C2B C3B 1.410(4)
C3B C4B 1.357(4)
C3B H3B 0.95
C4B C5B 1.416(4)
C4B H4B 0.95
C5B C6B 1.415(4)
C5B C10B 1.427(4)
C6B C7B 1.369(4)
C6B H6B 0.95
C7B C8B 1.411(4)
C7B H7B 0.95
C8B C9B 1.370(4)
C8B H8B 0.95
C9B C10B 1.417(4)
C9B H9B 0.95
C11B C12B 1.373(4)
C11B C20B 1.421(4)
C12B C13B 1.427(4)
C13B C14B 1.370(4)
C13B C21B 1.439(4)
C14B C15B 1.422(4)
C14B H14B 0.95
C15B C16B 1.421(4)
C15B C20B 1.440(4)
C16B C17B 1.364(5)
C16B H16B 0.95
C17B C18B 1.402(5)
C17B H17B 0.95
C18B C19B 1.360(4)
C18B H18B 0.95
C19B C20B 1.420(4)
C19B H19B 0.95
C21B C22B 1.358(4)
C21B H21B 0.95
C22B C23B 1.451(4)
C23B C24B 1.393(5)
C23B C28B 1.403(4)
C24B C25B 1.377(5)
C24B H24B 0.95
C25B C26B 1.386(5)
C25B H25B 0.95
C26B C27B 1.384(5)
C26B H26B 0.95
C27B C28B 1.379(5)
C27B H27B 0.95
C28B H28B 0.95
C31 C36 1.502(6)
C31 C32 1.536(7)
C31 H31A 0.99
C31 H31B 0.99
C32 C33 1.524(7)
C32 H32A 0.99
C32 H32B 0.99
C33 C34 1.499(7)
C33 H33A 0.99
C33 H33B 0.99
C34 C35 1.528(7)
C34 H34A 0.99
C34 H34B 0.99
C35 C36 1.512(7)
C35 H35A 0.99
C35 H35B 0.99
C36 H36A 0.99
C36 H36B 0.99

loop_
_geom_hbond_atom_site_label_D
_geom_hbond_atom_site_label_H
_geom_hbond_atom_site_label_A
_geom_hbond_site_symmetry_A
_geom_hbond_distance_DH
_geom_hbond_distance_HA
_geom_hbond_distance_DA
_geom_hbond_angle_DHA
O2A H2A O2B . 0.92(2) 1.93(3) 2.815(3) 161.(6)
C3A H3A O2A 2_667 0.95 2.5 3.425(4) 164.2

loop_
_geom_torsion_atom_site_label_1
_geom_torsion_atom_site_label_2
_geom_torsion_atom_site_label_3
_geom_torsion_atom_site_label_4
_geom_torsion
C10A C1A C2A O2A -178.8(3)
C11A C1A C2A O2A -6.0(5)
C10A C1A C2A C3A 2.2(5)
C11A C1A C2A C3A 175.0(3)
O2A C2A C3A C4A 177.2(3)
C1A C2A C3A C4A -3.7(6)
C2A C3A C4A C5A 3.0(5)
C3A C4A C5A C6A 179.7(3)
C3A C4A C5A C10A -0.8(5)
C4A C5A C6A C7A 179.9(3)
C10A C5A C6A C7A 0.4(5)
C5A C6A C7A C8A 1.2(5)
C6A C7A C8A C9A -1.4(5)
C7A C8A C9A C10A 0.0(5)
C2A C1A C10A C9A -179.4(3)
C11A C1A C10A C9A 7.9(5)
C2A C1A C10A C5A 0.0(4)
C11A C1A C10A C5A -172.7(3)
C8A C9A C10A C1A -179.0(3)
C8A C9A C10A C5A 1.5(4)
C6A C5A C10A C1A 178.8(3)
C4A C5A C10A C1A -0.7(4)
C6A C5A C10A C9A -1.7(4)
C4A C5A C10A C9A 178.7(3)
C2A C1A C11A C12A -88.6(4)
C10A C1A C11A C12A 84.1(4)
C2A C1A C11A C20A 85.3(4)
C10A C1A C11A C20A -102.0(4)
C22A O1A C12A C11A 176.0(3)
C22A O1A C12A C13A -0.7(3)
C20A C11A C12A O1A -179.3(3)
C1A C11A C12A O1A -4.9(4)
C20A C11A C12A C13A -3.1(5)
C1A C11A C12A C13A 171.3(3)
O1A C12A C13A C14A 178.6(2)
C11A C12A C13A C14A 1.9(4)
O1A C12A C13A C21A 0.9(3)
C11A C12A C13A C21A -175.7(3)
C12A C13A C14A C15A 0.2(4)
C21A C13A C14A C15A 176.9(3)
C13A C14A C15A C16A -178.5(3)
C13A C14A C15A C20A -1.0(4)
C14A C15A C16A C17A 179.0(3)
C20A C15A C16A C17A 1.4(4)
C15A C16A C17A C18A -0.3(5)
C16A C17A C18A C19A -0.7(5)
C17A C18A C19A C20A 0.5(5)
C12A C11A C20A C19A -179.0(3)
C1A C11A C20A C19A 7.0(5)
C12A C11A C20A C15A 2.1(4)
C1A C11A C20A C15A -171.9(3)
C18A C19A C20A C11A -178.3(3)
C18A C19A C20A C15A 0.6(5)
C16A C15A C20A C11A 177.4(3)
C14A C15A C20A C11A -0.2(4)
C16A C15A C20A C19A -1.5(4)
C14A C15A C20A C19A -179.1(3)
C14A C13A C21A C22A -177.8(3)
C12A C13A C21A C22A -0.8(3)
C13A C21A C22A O1A 0.4(3)
C13A C21A C22A C23A -178.3(3)
C12A O1A C22A C21A 0.1(3)
C12A O1A C22A C23A 179.1(2)
C21A C22A C23A C24A 174.8(3)
O1A C22A C23A C24A -3.8(4)
C21A C22A C23A C28A -6.3(5)
O1A C22A C23A C28A 175.1(3)
C28A C23A C24A C25A 1.7(4)
C22A C23A C24A C25A -179.4(3)
C23A C24A C25A C26A -1.6(5)
C24A C25A C26A C27A 0.8(5)
C25A C26A C27A C28A -0.3(5)
C26A C27A C28A C23A 0.4(5)
C24A C23A C28A C27A -1.1(4)
C22A C23A C28A C27A 179.9(3)
C10B C1B C2B O2B -178.6(3)
C11B C1B C2B O2B 0.9(4)
C10B C1B C2B C3B 1.3(4)
C11B C1B C2B C3B -179.2(3)
O2B C2B C3B C4B 179.7(3)
C1B C2B C3B C4B -0.2(4)
C2B C3B C4B C5B -1.0(4)
C3B C4B C5B C6B -178.0(3)
C3B C4B C5B C10B 1.1(4)
C4B C5B C6B C7B 177.6(3)
C10B C5B C6B C7B -1.5(4)
C5B C6B C7B C8B 1.1(5)
C6B C7B C8B C9B 0.5(5)
C7B C8B C9B C10B -1.7(4)
C8B C9B C10B C5B 1.3(4)
C8B C9B C10B C1B -177.5(3)
C6B C5B C10B C9B 0.3(4)
C4B C5B C10B C9B -178.8(3)
C6B C5B C10B C1B 179.1(3)
C4B C5B C10B C1B -0.1(4)
C2B C1B C10B C9B 177.6(3)
C11B C1B C10B C9B -1.9(4)
C2B C1B C10B C5B -1.1(4)
C11B C1B C10B C5B 179.4(2)
C2B C1B C11B C12B 93.3(3)
C10B C1B C11B C12B -87.3(3)
C2B C1B C11B C20B -87.9(3)
C10B C1B C11B C20B 91.5(3)
C22B O1B C12B C11B 179.6(2)
C22B O1B C12B C13B -0.4(3)
C20B C11B C12B O1B -178.9(2)
C1B C11B C12B O1B 0.0(4)
C20B C11B C12B C13B 1.1(4)
C1B C11B C12B C13B 180.0(2)
O1B C12B C13B C14B 178.9(2)
C11B C12B C13B C14B -1.1(4)
O1B C12B C13B C21B 0.1(3)
C11B C12B C13B C21B -179.9(2)
C12B C13B C14B C15B -0.1(4)
C21B C13B C14B C15B 178.2(3)
C13B C14B C15B C16B -179.1(2)
C13B C14B C15B C20B 1.1(4)
C14B C15B C16B C17B 178.7(3)
C20B C15B C16B C17B -1.5(4)
C15B C16B C17B C18B 1.0(4)
C16B C17B C18B C19B 0.2(5)
C17B C18B C19B C20B -0.9(4)
C18B C19B C20B C11B -177.9(3)
C18B C19B C20B C15B 0.4(4)
C12B C11B C20B C19B 178.2(2)
C1B C11B C20B C19B -0.6(4)
C12B C11B C20B C15B 0.0(4)
C1B C11B C20B C15B -178.9(2)
C16B C15B C20B C19B 0.8(4)
C14B C15B C20B C19B -179.4(2)
C16B C15B C20B C11B 179.1(2)
C14B C15B C20B C11B -1.1(4)
C14B C13B C21B C22B -178.2(3)
C12B C13B C21B C22B 0.2(3)
C13B C21B C22B O1B -0.4(3)
C13B C21B C22B C23B 179.2(3)
C12B O1B C22B C21B 0.5(3)
C12B O1B C22B C23B -179.2(2)
C21B C22B C23B C24B -172.0(3)
O1B C22B C23B C24B 7.6(4)
C21B C22B C23B C28B 9.2(5)
O1B C22B C23B C28B -171.1(2)
C28B C23B C24B C25B -1.4(5)
C22B C23B C24B C25B 179.8(3)
C23B C24B C25B C26B 0.4(6)
C24B C25B C26B C27B 0.3(6)
C25B C26B C27B C28B 0.0(5)
C26B C27B C28B C23B -1.0(5)
C24B C23B C28B C27B 1.7(4)
C22B C23B C28B C27B -179.5(3)
C36 C31 C32 C33 54.3(6)
C31 C32 C33 C34 -55.8(6)
C32 C33 C34 C35 56.9(6)
C33 C34 C35 C36 -56.4(6)
C32 C31 C36 C35 -54.0(6)
C34 C35 C36 C31 54.8(6)
